data_7700264
loop_
_publ_author_name
'Yang, Mingxue'
'Chen, Xu-Lin'
'Lu, Can-Zhong'

_publ_section_title
;
 Efficiently luminescent copper(i) iodide complexes with
 crystallization-induced emission enhancement (CIEE).
;
_journal_issue 29
_journal_name_full 'Dalton transactions (Cambridge, England : 2003)'
_journal_page_first 10790
_journal_page_last 10794
_journal_paper_doi 10.1039/c9dt01910c
_journal_volume 48
_journal_year 2019
_chemical_formula_moiety 'C27 H24 Cu I N3 P'
_chemical_formula_sum 'C27 H24 Cu I N3 P'
_chemical_formula_weight 611.90
_space_group_crystal_system triclinic
_space_group_IT_number 2
_space_group_name_Hall '-P 1'
_space_group_name_H-M_alt 'P -1'
_symmetry_space_group_name_Hall '-P 1'
_symmetry_space_group_name_H-M 'P -1'
_atom_sites_solution_hydrogens geom
_atom_sites_solution_primary dual
_audit_creation_date 2019-02-14
_audit_creation_method
;
Olex2 1.2
(compiled 2018.05.29 svn.r3508 for OlexSys, GUI svn.r5506)
;
_audit_update_record
;
2019-04-03 deposited with the CCDC.    2019-06-13 downloaded from the CCDC.
;
_cell_angle_alpha 78.611(4)
_cell_angle_beta 77.753(4)
_cell_angle_gamma 67.501(4)
_cell_formula_units_Z 2
_cell_length_a 8.1926(3)
_cell_length_b 9.4737(5)
_cell_length_c 17.6793(9)
_cell_measurement_reflns_used 10001
_cell_measurement_temperature 99.97(15)
_cell_measurement_theta_max 69.2260
_cell_measurement_theta_min 5.0980
_cell_volume 1228.55(11)
_computing_cell_refinement 'CrysAlisPro 1.171.39.46 (Rigaku OD, 2018)'
_computing_data_collection 'CrysAlisPro 1.171.39.46 (Rigaku OD, 2018)'
_computing_data_reduction 'CrysAlisPro 1.171.39.46 (Rigaku OD, 2018)'
_computing_molecular_graphics 'Olex2 (Dolomanov et al., 2009)'
_computing_publication_material 'Olex2 (Dolomanov et al., 2009)'
_computing_structure_refinement 'ShelXL (Sheldrick, 2015)'
_computing_structure_solution 'ShelXT (Sheldrick, 2015)'
_diffrn_ambient_environment N~2~
_diffrn_ambient_temperature 99.97(15)
_diffrn_detector 'CCD plate'
_diffrn_detector_area_resol_mean 16.2083
_diffrn_detector_type Eos
_diffrn_measured_fraction_theta_full 0.999
_diffrn_measured_fraction_theta_max 0.988
_diffrn_measurement_details
;
List of Runs (angles in degrees, time in seconds):

  # Type    Start    End  Width  t~exp~   \w     \q     \k     \f   Frames
#--------------------------------------------------------------------------
  1  \w    -82.00 -34.00   1.00    1.00    --    0.00 178.00   0.00   48
  2  \w    -24.00  71.00   1.00    1.00    --    0.00  57.00-180.00   95
  3  \w    -24.00  71.00   1.00    1.00    --    0.00  57.00 -90.00   95
  4  \w    -17.00  78.00   1.00    1.00    --   54.00 -57.00 -60.00   95
  5  \w     30.00 125.00   1.00    1.00    --   54.00  57.00   0.00   95
  6  \w     23.00 114.00   1.00    1.00    --   54.00-125.00-120.00   91
  7  \w     30.00 125.00   1.00    1.00    --   54.00  57.00-120.00   95
  8  \w     30.00 125.00   1.00    1.00    --   54.00  57.00 150.00   95
  9  \w     30.00 125.00   1.00    1.00    --   54.00  57.00  90.00   95
 10  \w    -17.00  78.00   1.00    1.00    --   54.00 -57.00  60.00   95
 11  \w    -17.00  78.00   1.00    1.00    --   54.00 -57.00-150.00   95
 12  \w     75.00 178.00   1.00    1.00    --  108.00  77.00-120.00  103
 13  \w    100.00 178.00   1.00    1.00    --  108.00 111.00 150.00   78
 14  \w     82.00 178.00   1.00    1.00    --  108.00  50.00-180.00   96
 15  \w     38.00 134.00   1.00    1.00    --  108.00 -63.00-180.00   96
 16  \w    100.00 178.00   1.00    1.00    --  108.00 111.00   0.00   78
 17  \w     82.00 178.00   1.00    1.00    --  108.00  50.00 -30.00   96
 18  \w     34.00 113.00   1.00    1.00    --  108.00-111.00 150.00   79
 19  \w    100.00 178.00   1.00    1.00    --  108.00 111.00-150.00   78
 20  \w     57.00 150.00   1.00    1.00    --  108.00 178.00 -90.00   93
 21  \w     34.00 113.00   1.00    1.00    --  108.00-111.00  90.00   79
 22  \w     34.00 113.00   1.00    1.00    --  108.00-111.00 -30.00   79
 23  \w     34.00 113.00   1.00    1.00    --  108.00-111.00-120.00   79
 24  \w     33.00 152.00   1.00    1.00    --  108.00 -25.00 -90.00  119
 25  \w     38.00 134.00   1.00    1.00    --  108.00 -63.00 -60.00   96
 26  \w     75.00 178.00   1.00    1.00    --  108.00  77.00 -90.00  103
 27  \w    -82.00 -34.00   1.00    1.00    --    0.00 178.00 -60.00   48
 28  \w    -73.00  31.00   1.00    1.00    --    0.00 -38.00  30.00  104
 29  \w     27.00 124.00   1.00    1.00    --   54.00  66.00 -65.00   97
 30  \w     21.00 126.00   1.00    1.00    --   54.00  77.00  30.00  105
 31  \w     21.00 126.00   1.00    1.00    --   54.00  77.00 -30.00  105
 32  \w     21.00 126.00   1.00    1.00    --   54.00  77.00-180.00  105
;
_diffrn_measurement_device 'four-circle diffractometer'
_diffrn_measurement_device_type 'SuperNova, Dual, Cu at home/near, Eos'
_diffrn_measurement_method '\w scans'
_diffrn_orient_matrix_type 'CrysAlisPro convention (1999,Acta A55,543-557)'
_diffrn_orient_matrix_UB_11 0.1490244000
_diffrn_orient_matrix_UB_12 -0.1093304000
_diffrn_orient_matrix_UB_13 0.0468955000
_diffrn_orient_matrix_UB_21 -0.0340852000
_diffrn_orient_matrix_UB_22 0.1282974000
_diffrn_orient_matrix_UB_23 0.0493836000
_diffrn_orient_matrix_UB_31 -0.1379129000
_diffrn_orient_matrix_UB_32 -0.0555867000
_diffrn_orient_matrix_UB_33 0.0587125000
_diffrn_radiation_monochromator mirror
_diffrn_radiation_probe x-ray
_diffrn_radiation_type CuK\a
_diffrn_radiation_wavelength 1.54184
_diffrn_reflns_av_R_equivalents 0.0357
_diffrn_reflns_av_unetI/netI 0.0305
_diffrn_reflns_Laue_measured_fraction_full 0.999
_diffrn_reflns_Laue_measured_fraction_max 0.988
_diffrn_reflns_limit_h_max 9
_diffrn_reflns_limit_h_min -9
_diffrn_reflns_limit_k_max 11
_diffrn_reflns_limit_k_min -11
_diffrn_reflns_limit_l_max 21
_diffrn_reflns_limit_l_min -20
_diffrn_reflns_number 13015
_diffrn_reflns_point_group_measured_fraction_full 0.999
_diffrn_reflns_point_group_measured_fraction_max 0.988
_diffrn_reflns_theta_full 67.684
_diffrn_reflns_theta_max 69.421
_diffrn_reflns_theta_min 5.096
_diffrn_source 'micro-focus sealed X-ray tube'
_diffrn_source_type 'SuperNova (Cu) X-ray Source'
_exptl_absorpt_coefficient_mu 11.886
_exptl_absorpt_correction_T_max 1.00000
_exptl_absorpt_correction_T_min 0.66569
_exptl_absorpt_correction_type multi-scan
_exptl_absorpt_process_details
;
CrysAlisPro 1.171.39.46 (Rigaku Oxford Diffraction, 2018)
Empirical absorption correction using spherical harmonics,
 implemented in SCALE3 ABSPACK scaling algorithm.
;
_exptl_crystal_colour 'clear colourless'
_exptl_crystal_colour_lustre clear
_exptl_crystal_colour_primary colourless
_exptl_crystal_density_diffrn 1.654
_exptl_crystal_density_method 'not measured'
_exptl_crystal_description block
_exptl_crystal_F_000 608
_exptl_crystal_preparation Luminescent,Luminescent
_exptl_crystal_size_max 0.1
_exptl_crystal_size_mid 0.08
_exptl_crystal_size_min 0.07
_refine_diff_density_max 0.997
_refine_diff_density_min -0.651
_refine_diff_density_rms 0.095
_refine_ls_extinction_method none
_refine_ls_goodness_of_fit_ref 1.050
_refine_ls_hydrogen_treatment constr
_refine_ls_matrix_type full
_refine_ls_number_parameters 299
_refine_ls_number_reflns 4542
_refine_ls_number_restraints 0
_refine_ls_restrained_S_all 1.050
_refine_ls_R_factor_all 0.0285
_refine_ls_R_factor_gt 0.0278
_refine_ls_shift/su_max 0.001
_refine_ls_shift/su_mean 0.000
_refine_ls_structure_factor_coef Fsqd
_refine_ls_weighting_details 'w=1/[\s^2^(Fo^2^)+(0.0439P)^2^+1.0876P] where P=(Fo^2^+2Fc^2^)/3'
_refine_ls_weighting_scheme calc
_refine_ls_wR_factor_gt 0.0717
_refine_ls_wR_factor_ref 0.0720
_reflns_Friedel_coverage 0.000
_reflns_number_gt 4492
_reflns_number_total 4542
_reflns_threshold_expression 'I > 2\s(I)'
_cod_data_source_file c9dt01910c2.cif
_cod_data_source_block 1897143_CuINP
_cod_depositor_comments 'Adding full bibliography for 7700264--7700265.cif.'
_cod_database_code 7700264
_shelx_shelxl_version_number 2018/3
_chemical_oxdiff_formula 'Cu I C H O P N'
_shelx_space_group_comment
;
The symmetry employed for this shelxl refinement is uniquely defined
by the following loop, which should always be used as a source of
symmetry information in preference to the above space-group names.
They are only intended as comments.
;
_shelx_estimated_absorpt_t_max 0.490
_shelx_estimated_absorpt_t_min 0.383
_reflns_odcompleteness_completeness 99.87
_reflns_odcompleteness_iscentric 1
_reflns_odcompleteness_theta 62.30
_olex2_refinement_description
;
1. Fixed Uiso
 At 1.2 times of:
  All C(H) groups
 At 1.5 times of:
  All C(H,H,H) groups
2.a Aromatic/amide H refined with riding coordinates:
 C1(H1), C2(H2), C3(H3), C5(H5), C6(H6), C7(H7), C11(H11), C12(H12), C13(H13),
 C14(H14), C15(H15), C17(H17), C18(H18), C19(H19), C20(H20), C21(H21), C23(H23),
  C24(H24), C25(H25), C26(H26), C27(H27)
2.b Idealised Me refined as rotating group:
 C9(H9A,H9B,H9C)
;
_olex2_submission_special_instructions 'No special instructions were received'
_oxdiff_exptl_absorpt_empirical_details
;
Empirical correction (ABSPACK) includes:
- Absorption correction using spherical harmonics
- Frame scaling
;
_oxdiff_exptl_absorpt_empirical_full_max 2.814
_oxdiff_exptl_absorpt_empirical_full_min 0.614

loop_
_space_group_symop_operation_xyz
'x, y, z'
'-x, -y, -z'

loop_
_atom_site_label
_atom_site_type_symbol
_atom_site_fract_x
_atom_site_fract_y
_atom_site_fract_z
_atom_site_U_iso_or_equiv
_atom_site_adp_type
_atom_site_occupancy
_atom_site_site_symmetry_order
_atom_site_calc_flag
_atom_site_refinement_flags_posn
I1 I 0.08719(2) 0.06426(2) 0.64429(2) 0.01540(7) Uani 1 1 d .
Cu1 Cu 0.21066(5) 0.26254(5) 0.67373(2) 0.01358(10) Uani 1 1 d .
P1 P 0.28928(9) 0.23839(8) 0.78883(4) 0.01074(14) Uani 1 1 d .
N1 N 0.0151(3) 0.4787(3) 0.65045(14) 0.0179(5) Uani 1 1 d .
N2 N 0.0620(3) 0.5569(3) 0.58117(13) 0.0167(5) Uani 1 1 d .
N3 N 0.3198(3) 0.3420(3) 0.56214(13) 0.0163(5) Uani 1 1 d .
C1 C -0.1334(4) 0.5779(4) 0.68320(18) 0.0218(6) Uani 1 1 d .
H1 H -0.196788 0.556185 0.731477 0.026 Uiso 1 1 calc R
C2 C -0.1831(4) 0.7197(4) 0.63593(19) 0.0251(7) Uani 1 1 d .
H2 H -0.282452 0.807151 0.646557 0.030 Uiso 1 1 calc R
C3 C -0.0570(4) 0.7041(4) 0.57143(19) 0.0243(7) Uani 1 1 d .
H3 H -0.052598 0.778907 0.528978 0.029 Uiso 1 1 calc R
C4 C 0.2179(4) 0.4811(3) 0.53160(16) 0.0160(6) Uani 1 1 d .
C5 C 0.2585(4) 0.5506(4) 0.45663(17) 0.0194(6) Uani 1 1 d .
H5 H 0.184389 0.647692 0.437649 0.023 Uiso 1 1 calc R
C6 C 0.4135(4) 0.4692(4) 0.41164(17) 0.0217(6) Uani 1 1 d .
H6 H 0.446063 0.511313 0.361219 0.026 Uiso 1 1 calc R
C7 C 0.5210(4) 0.3242(4) 0.44189(17) 0.0213(6) Uani 1 1 d .
H7 H 0.625743 0.268669 0.411963 0.026 Uiso 1 1 calc R
C8 C 0.4702(4) 0.2631(3) 0.51720(16) 0.0175(6) Uani 1 1 d .
C9 C 0.5827(4) 0.1095(4) 0.55304(18) 0.0219(6) Uani 1 1 d .
H9A H 0.661151 0.122733 0.582189 0.033 Uiso 1 1 calc GR
H9B H 0.652332 0.046921 0.512671 0.033 Uiso 1 1 calc GR
H9C H 0.507143 0.059993 0.587316 0.033 Uiso 1 1 calc GR
C10 C 0.4701(4) 0.0682(3) 0.82468(15) 0.0122(5) Uani 1 1 d .
C11 C 0.6320(4) 0.0183(3) 0.77488(16) 0.0176(6) Uani 1 1 d .
H11 H 0.644829 0.071397 0.725110 0.021 Uiso 1 1 calc R
C12 C 0.7742(4) -0.1098(4) 0.79866(17) 0.0184(6) Uani 1 1 d .
H12 H 0.881400 -0.142060 0.764919 0.022 Uiso 1 1 calc R
C13 C 0.7558(4) -0.1894(3) 0.87305(17) 0.0181(6) Uani 1 1 d .
H13 H 0.850414 -0.275669 0.888972 0.022 Uiso 1 1 calc R
C14 C 0.5971(4) -0.1406(3) 0.92330(16) 0.0173(6) Uani 1 1 d .
H14 H 0.585022 -0.193933 0.973065 0.021 Uiso 1 1 calc R
C15 C 0.4548(4) -0.0115(3) 0.89957(16) 0.0145(5) Uani 1 1 d .
H15 H 0.348829 0.021794 0.933957 0.017 Uiso 1 1 calc R
C16 C 0.1015(3) 0.2413(3) 0.86712(15) 0.0117(5) Uani 1 1 d .
C17 C 0.0497(4) 0.3325(3) 0.92705(16) 0.0178(6) Uani 1 1 d .
H17 H 0.108971 0.398744 0.927422 0.021 Uiso 1 1 calc R
C18 C -0.0904(4) 0.3253(4) 0.98653(17) 0.0191(6) Uani 1 1 d .
H18 H -0.125625 0.387713 1.025930 0.023 Uiso 1 1 calc R
C19 C -0.1767(4) 0.2250(3) 0.98675(16) 0.0172(6) Uani 1 1 d .
H19 H -0.269031 0.219166 1.026751 0.021 Uiso 1 1 calc R
C20 C -0.1261(4) 0.1332(3) 0.92751(16) 0.0168(6) Uani 1 1 d .
H20 H -0.183312 0.064968 0.928183 0.020 Uiso 1 1 calc R
C21 C 0.0104(4) 0.1434(3) 0.86713(16) 0.0148(5) Uani 1 1 d .
H21 H 0.041089 0.084498 0.826485 0.018 Uiso 1 1 calc R
C22 C 0.3498(4) 0.3972(3) 0.80346(15) 0.0127(5) Uani 1 1 d .
C23 C 0.2576(4) 0.5458(3) 0.77034(17) 0.0179(6) Uani 1 1 d .
H23 H 0.167312 0.561638 0.741914 0.021 Uiso 1 1 calc R
C24 C 0.2984(4) 0.6705(3) 0.77914(17) 0.0192(6) Uani 1 1 d .
H24 H 0.234757 0.769030 0.757120 0.023 Uiso 1 1 calc R
C25 C 0.4333(4) 0.6483(3) 0.82057(17) 0.0189(6) Uani 1 1 d .
H25 H 0.461706 0.731596 0.825859 0.023 Uiso 1 1 calc R
C26 C 0.5255(4) 0.5030(4) 0.85395(19) 0.0236(7) Uani 1 1 d .
H26 H 0.615988 0.488325 0.882025 0.028 Uiso 1 1 calc R
C27 C 0.4842(4) 0.3770(3) 0.84596(18) 0.0198(6) Uani 1 1 d .
H27 H 0.546625 0.279097 0.869113 0.024 Uiso 1 1 calc R

loop_
_atom_site_aniso_label
_atom_site_aniso_U_11
_atom_site_aniso_U_22
_atom_site_aniso_U_33
_atom_site_aniso_U_23
_atom_site_aniso_U_13
_atom_site_aniso_U_12
I1 0.01969(11) 0.01522(11) 0.01375(10) 0.00060(7) -0.00406(7) -0.00930(8)
Cu1 0.0158(2) 0.0161(2) 0.00963(19) 0.00170(15) -0.00391(15) -0.00711(17)
P1 0.0117(3) 0.0124(3) 0.0096(3) 0.0008(2) -0.0026(2) -0.0065(3)
N1 0.0201(12) 0.0213(13) 0.0146(11) 0.0011(10) -0.0073(9) -0.0091(10)
N2 0.0199(12) 0.0177(12) 0.0141(11) 0.0009(9) -0.0060(9) -0.0079(10)
N3 0.0180(12) 0.0207(13) 0.0140(11) -0.0012(10) -0.0042(9) -0.0106(10)
C1 0.0174(15) 0.0255(17) 0.0214(15) -0.0074(12) -0.0058(11) -0.0026(13)
C2 0.0266(16) 0.0202(16) 0.0264(16) -0.0058(13) -0.0106(13) -0.0010(13)
C3 0.0303(17) 0.0168(15) 0.0249(16) -0.0013(12) -0.0128(13) -0.0034(13)
C4 0.0170(14) 0.0201(15) 0.0174(13) 0.0020(11) -0.0088(11) -0.0124(12)
C5 0.0227(15) 0.0220(15) 0.0176(14) 0.0034(12) -0.0076(11) -0.0130(12)
C6 0.0252(16) 0.0301(17) 0.0144(13) 0.0023(12) -0.0037(11) -0.0171(14)
C7 0.0197(15) 0.0332(18) 0.0163(14) -0.0032(13) -0.0009(11) -0.0163(13)
C8 0.0181(14) 0.0230(16) 0.0167(14) -0.0035(12) -0.0056(11) -0.0111(12)
C9 0.0166(14) 0.0265(17) 0.0197(14) -0.0041(12) -0.0017(11) -0.0044(13)
C10 0.0136(13) 0.0129(13) 0.0129(12) -0.0011(10) -0.0049(10) -0.0067(11)
C11 0.0190(14) 0.0205(15) 0.0127(13) 0.0019(11) -0.0025(11) -0.0082(12)
C12 0.0148(14) 0.0209(15) 0.0192(14) -0.0042(12) -0.0008(11) -0.0061(12)
C13 0.0179(14) 0.0157(14) 0.0233(15) -0.0008(11) -0.0125(11) -0.0050(11)
C14 0.0249(15) 0.0183(15) 0.0137(13) 0.0033(11) -0.0086(11) -0.0126(12)
C15 0.0158(13) 0.0173(14) 0.0130(13) -0.0019(11) -0.0019(10) -0.0089(11)
C16 0.0099(12) 0.0150(13) 0.0112(12) 0.0014(10) -0.0029(9) -0.0062(11)
C17 0.0180(14) 0.0218(15) 0.0179(14) -0.0049(12) -0.0011(11) -0.0114(12)
C18 0.0209(15) 0.0243(16) 0.0162(14) -0.0080(12) 0.0003(11) -0.0115(13)
C19 0.0136(13) 0.0222(15) 0.0158(13) 0.0000(11) 0.0008(10) -0.0091(12)
C20 0.0169(14) 0.0198(15) 0.0175(13) 0.0020(11) -0.0045(11) -0.0118(12)
C21 0.0187(14) 0.0150(14) 0.0135(13) -0.0007(11) -0.0048(10) -0.0083(11)
C22 0.0139(13) 0.0149(14) 0.0102(12) -0.0005(10) 0.0006(10) -0.0078(11)
C23 0.0192(14) 0.0190(15) 0.0192(14) 0.0004(11) -0.0082(11) -0.0096(12)
C24 0.0229(15) 0.0140(14) 0.0202(14) 0.0002(11) -0.0049(11) -0.0062(12)
C25 0.0210(15) 0.0174(15) 0.0218(14) -0.0034(12) 0.0006(11) -0.0124(12)
C26 0.0251(16) 0.0246(17) 0.0299(16) 0.0012(13) -0.0136(13) -0.0158(14)
C27 0.0208(15) 0.0165(15) 0.0260(15) 0.0050(12) -0.0117(12) -0.0103(12)

loop_
_atom_type_symbol
_atom_type_description
_atom_type_scat_dispersion_real
_atom_type_scat_dispersion_imag
_atom_type_scat_source
C C 0.0181 0.0091 'International Tables Vol C Tables 4.2.6.8 and 6.1.1.4'
H H 0.0000 0.0000 'International Tables Vol C Tables 4.2.6.8 and 6.1.1.4'
Cu Cu -1.9646 0.5888 'International Tables Vol C Tables 4.2.6.8 and 6.1.1.4'
I I -0.3257 6.8362 'International Tables Vol C Tables 4.2.6.8 and 6.1.1.4'
N N 0.0311 0.0180 'International Tables Vol C Tables 4.2.6.8 and 6.1.1.4'
P P 0.2955 0.4335 'International Tables Vol C Tables 4.2.6.8 and 6.1.1.4'

loop_
_geom_angle_atom_site_label_1
_geom_angle_atom_site_label_2
_geom_angle_atom_site_label_3
_geom_angle
P1 Cu1 I1 119.99(2)
N1 Cu1 I1 105.30(7)
N1 Cu1 P1 110.29(7)
N1 Cu1 N3 78.29(10)
N3 Cu1 I1 103.02(7)
N3 Cu1 P1 130.13(7)
C10 P1 Cu1 121.86(9)
C10 P1 C16 101.84(12)
C16 P1 Cu1 110.76(8)
C22 P1 Cu1 114.43(9)
C22 P1 C10 102.48(12)
C22 P1 C16 103.27(12)
N2 N1 Cu1 112.29(18)
C1 N1 Cu1 142.0(2)
C1 N1 N2 105.1(2)
N1 N2 C3 111.3(2)
N1 N2 C4 119.0(2)
C3 N2 C4 129.7(3)
C4 N3 Cu1 114.58(19)
C4 N3 C8 118.1(2)
C8 N3 Cu1 127.0(2)
N1 C1 C2 111.2(3)
C3 C2 C1 106.1(3)
C2 C3 N2 106.4(3)
N3 C4 N2 115.4(2)
N3 C4 C5 124.1(3)
C5 C4 N2 120.6(3)
C6 C5 C4 117.2(3)
C5 C6 C7 119.8(3)
C8 C7 C6 119.3(3)
N3 C8 C7 121.5(3)
N3 C8 C9 117.0(3)
C7 C8 C9 121.4(3)
C11 C10 P1 118.1(2)
C15 C10 P1 123.3(2)
C15 C10 C11 118.6(2)
C12 C11 C10 120.9(3)
C11 C12 C13 119.8(3)
C14 C13 C12 120.0(3)
C13 C14 C15 120.1(3)
C14 C15 C10 120.5(3)
C17 C16 P1 123.2(2)
C17 C16 C21 119.0(2)
C21 C16 P1 117.7(2)
C16 C17 C18 120.5(3)
C19 C18 C17 119.8(3)
C18 C19 C20 120.2(3)
C19 C20 C21 119.9(3)
C20 C21 C16 120.4(3)
C23 C22 P1 118.5(2)
C23 C22 C27 118.2(3)
C27 C22 P1 123.3(2)
C24 C23 C22 121.0(3)
C25 C24 C23 120.1(3)
C26 C25 C24 119.9(3)
C25 C26 C27 120.4(3)
C22 C27 C26 120.4(3)

loop_
_geom_bond_atom_site_label_1
_geom_bond_atom_site_label_2
_geom_bond_distance
I1 Cu1 2.6243(4)
Cu1 P1 2.2061(7)
Cu1 N1 2.090(3)
Cu1 N3 2.107(2)
P1 C10 1.833(3)
P1 C16 1.834(3)
P1 C22 1.832(3)
N1 N2 1.362(3)
N1 C1 1.319(4)
N2 C3 1.364(4)
N2 C4 1.409(4)
N3 C4 1.340(4)
N3 C8 1.350(4)
C1 C2 1.397(5)
C2 C3 1.356(5)
C4 C5 1.392(4)
C5 C6 1.380(4)
C6 C7 1.390(5)
C7 C8 1.388(4)
C8 C9 1.492(4)
C10 C11 1.395(4)
C10 C15 1.395(4)
C11 C12 1.389(4)
C12 C13 1.390(4)
C13 C14 1.380(4)
C14 C15 1.395(4)
C16 C17 1.393(4)
C16 C21 1.395(4)
C17 C18 1.396(4)
C18 C19 1.383(4)
C19 C20 1.387(4)
C20 C21 1.390(4)
C22 C23 1.394(4)
C22 C27 1.395(4)
C23 C24 1.388(4)
C24 C25 1.381(4)
C25 C26 1.373(4)
C26 C27 1.399(4)
